data_7040296
loop_
_publ_author_name
'Hagiwara, Hiroaki'
'Tanaka, Tomoko'
'Hora, Shiori'

_publ_section_title
;
 Synthesis, structure, and spin crossover above room temperature of a
 mononuclear and related dinuclear double helicate iron(ii) complexes.
;
_journal_issue 43
_journal_name_full 'Dalton transactions (Cambridge, England : 2003)'
_journal_page_first 17132
_journal_page_last 17140
_journal_paper_doi 10.1039/c6dt02766k
_journal_volume 45
_journal_year 2016
_chemical_formula_sum 'C46 H51 F18 Fe2 N21 P3'
_chemical_formula_weight 1444.68
_chemical_properties_physical ', Efflorescent'
_space_group_crystal_system monoclinic
_space_group_IT_number 15
_space_group_name_Hall '-C 2yc'
_space_group_name_H-M_alt 'C 1 2/c 1'
_symmetry_cell_setting monoclinic
_symmetry_space_group_name_Hall '-C 2yc'
_symmetry_space_group_name_H-M 'C 1 2/c 1'
_atom_sites_solution_hydrogens geom
_audit_creation_method SHELXL-2014/6
_audit_update_record
;
2016-08-09 deposited with the CCDC.
2016-08-12 downloaded from the CCDC.
;
_cell_angle_alpha 90
_cell_angle_beta 107.907(3)
_cell_angle_gamma 90
_cell_formula_units_Z 4
_cell_length_a 30.932(8)
_cell_length_b 20.020(5)
_cell_length_c 11.614(3)
_cell_measurement_reflns_used 6709
_cell_measurement_temperature 120(2)
_cell_measurement_theta_max 27.4775
_cell_measurement_theta_min 3.1299
_cell_volume 6844(3)
_computing_cell_refinement 'CrystalClear (Rigaku/MSC Inc., 2006)'
_computing_data_collection 'CrystalClear (Rigaku/MSC Inc., 2006)'
_computing_data_reduction 'CrystalClear (Rigaku/MSC Inc., 2006)'
_computing_molecular_graphics 'Yadokari-XG 2009 (Wakita Nemoto et al., 2009)'
_computing_publication_material 'Yadokari-XG 2009 (Wakita,Nemoto et al., 2009)'
_computing_structure_refinement 'SHELXL-2014/6 (Sheldrick, 2014)'
_computing_structure_solution 'SIR97 (Altomare, et al., 1999)'
_diffrn_ambient_temperature 120(2)
_diffrn_detector_area_resol_mean 14.7059
_diffrn_measured_fraction_theta_full 0.998
_diffrn_measured_fraction_theta_max 0.997
_diffrn_measurement_device_type 'Rigaku/MSC Mercury CCD'
_diffrn_measurement_method dtprofit.ref
_diffrn_radiation_monochromator 'Graphite Monochromator'
_diffrn_radiation_source 'Rotating Anode'
_diffrn_radiation_type MoK\a
_diffrn_radiation_wavelength 0.7107
_diffrn_reflns_av_R_equivalents 0.0640
_diffrn_reflns_av_unetI/netI 0.0982
_diffrn_reflns_Laue_measured_fraction_full 0.998
_diffrn_reflns_Laue_measured_fraction_max 0.997
_diffrn_reflns_limit_h_max 37
_diffrn_reflns_limit_h_min -40
_diffrn_reflns_limit_k_max 26
_diffrn_reflns_limit_k_min -23
_diffrn_reflns_limit_l_max 14
_diffrn_reflns_limit_l_min -15
_diffrn_reflns_number 26200
_diffrn_reflns_point_group_measured_fraction_full 0.998
_diffrn_reflns_point_group_measured_fraction_max 0.997
_diffrn_reflns_theta_full 25.241
_diffrn_reflns_theta_max 27.483
_diffrn_reflns_theta_min 3.130
_exptl_absorpt_coefficient_mu 0.591
_exptl_absorpt_correction_T_max 0.9779
_exptl_absorpt_correction_T_min 0.8419
_exptl_absorpt_correction_type multi-scan
_exptl_absorpt_process_details 'REQAB (Rigaku, 1998)'
_exptl_crystal_colour red-orange
_exptl_crystal_density_diffrn 1.402
_exptl_crystal_description block
_exptl_crystal_F_000 2932
_exptl_crystal_preparation ', Magnetic properties'
_exptl_crystal_recrystallization_method 'Re-crystallisation from solvent: Methanol/acetonitrile'
_exptl_crystal_size_max 0.4000
_exptl_crystal_size_mid 0.3800
_exptl_crystal_size_min 0.0700
_platon_squeeze_details
; 
The PLATON SQUEEZE program was used to treat regions having highly disordered solvent molecules and counter anions which could not be sensibly modelled in terms of atomic sites. Available void volume is 1386.1 \%A^3^. 473 electrons per unit cell were located and these were assigned to 1 PF6 and 5 H2O molecules per complex [473/4 = 119 e per complex; PF6 (69) + 5 H2O (10) = 119 electrons].
;
_refine_diff_density_max 0.647
_refine_diff_density_min -1.205
_refine_diff_density_rms 0.099
_refine_ls_extinction_method none
_refine_ls_goodness_of_fit_ref 1.001
_refine_ls_hydrogen_treatment constr
_refine_ls_matrix_type full
_refine_ls_number_parameters 410
_refine_ls_number_reflns 7826
_refine_ls_number_restraints 0
_refine_ls_restrained_S_all 1.001
_refine_ls_R_factor_all 0.1358
_refine_ls_R_factor_gt 0.0956
_refine_ls_shift/su_max 0.000
_refine_ls_shift/su_mean 0.000
_refine_ls_structure_factor_coef Fsqd
_refine_ls_weighting_details 'w=1/[\s^2^(Fo^2^)+(0.0500P)^2^+64.0000P] where P=(Fo^2^+2Fc^2^)/3'
_refine_ls_weighting_scheme calc
_refine_ls_wR_factor_gt 0.2032
_refine_ls_wR_factor_ref 0.2215
_reflns_Friedel_coverage 0.000
_reflns_number_gt 4176
_reflns_number_total 7826
_reflns_threshold_expression 'I > 2\s(I)'
_cod_data_source_file c6dt02766k2.cif
_cod_data_source_block Dinuclear_2_120K_SQUEEZE
_cod_depositor_comments 'Adding full bibliography for 7040294--7040296.cif.'
_cod_original_sg_symbol_H-M C2/c
_cod_database_code 7040296
_shelx_space_group_comment
;
The symmetry employed for this shelxl refinement is uniquely defined
by the following loop, which should always be used as a source of
symmetry information in preference to the above space-group names.
They are only intended as comments.
;
_shelx_estimated_absorpt_t_min 0.798
_shelx_estimated_absorpt_t_max 0.960
_platon_squeeze_void_probe_radius 1.20
_shelxl_version_number 2014/6

loop_
_space_group_symop_operation_xyz
'x, y, z'
'-x, y, -z+1/2'
'x+1/2, y+1/2, z'
'-x+1/2, y+1/2, -z+1/2'
'-x, -y, -z'
'x, -y, z-1/2'
'-x+1/2, -y+1/2, -z'
'x+1/2, -y+1/2, z-1/2'

loop_
_atom_site_label
_atom_site_type_symbol
_atom_site_fract_x
_atom_site_fract_y
_atom_site_fract_z
_atom_site_U_iso_or_equiv
_atom_site_adp_type
_atom_site_occupancy
_atom_site_site_symmetry_order
_atom_site_calc_flag
_atom_site_refinement_flags_posn
_atom_site_refinement_flags_adp
_atom_site_refinement_flags_occupancy
Fe1 Fe 0.38290(4) 0.26492(4) 0.81627(7) 0.0475(3) Uani 1 1 d . . .
P1 P 0.10829(6) 0.46359(8) 0.57673(13) 0.0427(4) Uani 1 1 d . . .
P2 P 0.5000 0.55247(12) 0.7500 0.0925(16) Uani 1 2 d S T P
N3 N 0.44596(18) 0.2469(2) 0.8992(4) 0.0371(12) Uani 1 1 d . . .
N5 N 0.51434(18) 0.2350(2) 1.0085(4) 0.0387(11) Uani 1 1 d . . .
N8 N 0.6004(2) 0.3034(2) 0.8183(4) 0.0523(16) Uani 1 1 d . . .
F3 F 0.08198(14) 0.44191(19) 0.4431(3) 0.0566(10) Uani 1 1 d . . .
N2 N 0.38622(17) 0.1742(2) 0.7579(4) 0.0362(11) Uani 1 1 d . . .
N9 N 0.5967(2) 0.2793(2) 0.9209(4) 0.0498(15) Uani 1 1 d . . .
N10 N 0.5791(2) 0.3298(2) 0.9686(4) 0.0571(17) Uani 1 1 d . . .
C9 C 0.4613(2) 0.1853(2) 0.8723(4) 0.0324(12) Uani 1 1 d . . .
C10 C 0.5048(2) 0.1779(2) 0.9433(5) 0.0362(13) Uani 1 1 d . . .
H10 H 0.5244 0.1409 0.9465 0.043 Uiso 1 1 calc R U .
N4 N 0.47837(19) 0.2766(2) 0.9816(4) 0.0413(12) Uani 1 1 d . . .
C23 C 0.5000 0.1123(5) 0.2500 0.051(2) Uani 1 2 d S T P
N1 N 0.3161(2) 0.2714(3) 0.7241(4) 0.066(2) Uani 1 1 d . . .
N6 N 0.63192(18) 0.2384(2) 0.5315(4) 0.0443(13) Uani 1 1 d . . .
F4 F 0.07728(15) 0.4170(2) 0.6263(4) 0.0740(13) Uani 1 1 d . . .
C11 C 0.5554(2) 0.2535(3) 1.1042(5) 0.0437(15) Uani 1 1 d . . .
H11 H 0.5800 0.2217 1.1050 0.052 Uiso 1 1 calc R U .
H12 H 0.5498 0.2506 1.1834 0.052 Uiso 1 1 calc R U .
C8 C 0.4259(2) 0.1464(3) 0.7892(4) 0.0341(12) Uani 1 1 d . . .
H9 H 0.4313 0.1039 0.7599 0.041 Uiso 1 1 calc R U .
F7 F 0.5000 0.6310(2) 0.7500 0.096(3) Uani 1 2 d S T P
C13 C 0.6323(2) 0.1522(3) 0.3904(5) 0.0505(17) Uani 1 1 d . . .
H14 H 0.6240 0.1080 0.3621 0.061 Uiso 1 1 calc R U .
C20 C 0.5858(3) 0.3678(3) 0.8014(5) 0.068(3) Uani 1 1 d . . .
F9 F 0.4887(2) 0.5527(2) 0.6064(3) 0.102(2) Uani 1 1 d . . .
N11 N 0.5000 0.1670(4) 0.2500 0.079(3) Uani 1 2 d S T P
F10 F 0.4471(3) 0.5516(2) 0.7389(4) 0.113(2) Uani 1 1 d . . .
C19 C 0.5904(3) 0.3972(3) 0.6920(6) 0.073(3) Uani 1 1 d . . .
H21 H 0.5816 0.4418 0.6679 0.088 Uiso 1 1 calc R U .
N7 N 0.6074(2) 0.3577(3) 0.6301(4) 0.066(2) Uani 1 1 d . . .
C7 C 0.3474(2) 0.1378(3) 0.6783(5) 0.0445(15) Uani 1 1 d . . .
H7 H 0.3545 0.0895 0.6798 0.053 Uiso 1 1 calc R U .
H8 H 0.3408 0.1540 0.5942 0.053 Uiso 1 1 calc R U .
C21 C 0.5724(3) 0.3848(3) 0.8994(6) 0.072(3) Uani 1 1 d . . .
H22 H 0.5608 0.4266 0.9150 0.087 Uiso 1 1 calc R U .
C17 C 0.6571(3) 0.3506(4) 0.5031(6) 0.077(3) Uani 1 1 d . . .
H18 H 0.6662 0.3754 0.4406 0.092 Uiso 1 1 calc R U .
H17 H 0.6817 0.3553 0.5807 0.092 Uiso 1 1 calc R U .
F2 F 0.14242(19) 0.4055(3) 0.5897(4) 0.123(3) Uani 1 1 d . . .
C12 C 0.6225(2) 0.1755(3) 0.4892(4) 0.0402(14) Uani 1 1 d . . .
H13 H 0.6082 0.1461 0.5307 0.048 Uiso 1 1 calc R U .
C5 C 0.2872(3) 0.2166(5) 0.6987(5) 0.068(3) Uani 1 1 d . . .
C1 C 0.2974(3) 0.3319(4) 0.6894(6) 0.086(3) Uani 1 1 d . . .
H1 H 0.3173 0.3693 0.7013 0.103 Uiso 1 1 calc R U .
C15 C 0.6640(3) 0.2566(5) 0.3710(5) 0.073(3) Uani 1 1 d . . .
H16 H 0.6792 0.2861 0.3323 0.087 Uiso 1 1 calc R U .
C22 C 0.5705(3) 0.3241(3) 1.0864(5) 0.056(2) Uani 1 1 d . . .
H23 H 0.5467 0.3563 1.0897 0.068 Uiso 1 1 calc R U .
H24 H 0.5986 0.3352 1.1523 0.068 Uiso 1 1 calc R U .
C24 C 0.5000 0.0391(4) 0.2500 0.050(2) Uani 1 2 d S T P
H25 H 0.5125 0.0228 0.3332 0.075 Uiso 0.5 1 calc R U P
H26 H 0.5187 0.0228 0.2015 0.075 Uiso 0.5 1 calc R U P
H27 H 0.4688 0.0228 0.2153 0.075 Uiso 0.5 1 calc R U P
F1 F 0.0725(3) 0.5219(2) 0.5616(4) 0.130(3) Uani 1 1 d . . .
C4 C 0.2402(3) 0.2262(5) 0.6473(6) 0.083(3) Uani 1 1 d . . .
H4 H 0.2202 0.1889 0.6309 0.100 Uiso 1 1 calc R U .
C16 C 0.6515(2) 0.2775(4) 0.4686(5) 0.056(2) Uani 1 1 d . . .
F5 F 0.1316(2) 0.4844(3) 0.7116(4) 0.117(2) Uani 1 1 d . . .
C2 C 0.2511(4) 0.3435(7) 0.6376(8) 0.112(5) Uani 1 1 d . . .
H2 H 0.2397 0.3872 0.6150 0.134 Uiso 1 1 calc R U .
C6 C 0.3063(2) 0.1490(4) 0.7221(5) 0.0579(19) Uani 1 1 d . . .
H5 H 0.2824 0.1163 0.6818 0.069 Uiso 1 1 calc R U .
H6 H 0.3152 0.1403 0.8102 0.069 Uiso 1 1 calc R U .
C14 C 0.6545(3) 0.1936(4) 0.3311(5) 0.069(2) Uani 1 1 d . . .
H15 H 0.6629 0.1778 0.2638 0.083 Uiso 1 1 calc R U .
F6 F 0.1383(2) 0.5085(4) 0.5270(6) 0.175(4) Uani 1 1 d . . .
C3 C 0.2230(4) 0.2906(8) 0.6205(8) 0.127(6) Uani 1 1 d . . .
H3 H 0.1911 0.2973 0.5898 0.152 Uiso 1 1 calc R U .
C18 C 0.6138(3) 0.3813(3) 0.5160(6) 0.081(3) Uani 1 1 d . . .
H19 H 0.6161 0.4306 0.5167 0.097 Uiso 1 1 calc R U .
H20 H 0.5874 0.3680 0.4466 0.097 Uiso 1 1 calc R U .
F8 F 0.5000 0.4730(3) 0.7500 0.137(4) Uani 1 2 d S T P

loop_
_atom_site_aniso_label
_atom_site_aniso_U_11
_atom_site_aniso_U_22
_atom_site_aniso_U_33
_atom_site_aniso_U_23
_atom_site_aniso_U_13
_atom_site_aniso_U_12
Fe1 0.0820(8) 0.0401(5) 0.0258(4) 0.0111(3) 0.0248(4) 0.0391(5)
P1 0.0552(11) 0.0458(9) 0.0286(7) -0.0015(6) 0.0149(7) -0.0075(8)
P2 0.226(5) 0.0208(11) 0.0486(15) 0.000 0.068(3) 0.000
N3 0.068(4) 0.022(2) 0.028(2) 0.0014(17) 0.023(2) 0.013(2)
N5 0.064(3) 0.028(2) 0.026(2) -0.0028(18) 0.016(2) 0.000(2)
N8 0.101(5) 0.029(2) 0.033(2) -0.007(2) 0.029(3) -0.032(3)
F3 0.070(3) 0.065(2) 0.0302(17) -0.0034(16) 0.0082(17) 0.013(2)
N2 0.051(3) 0.039(2) 0.0216(19) 0.0066(18) 0.015(2) 0.019(2)
N9 0.097(5) 0.033(2) 0.028(2) -0.0110(19) 0.033(3) -0.029(3)
N10 0.121(5) 0.028(2) 0.030(2) -0.0070(19) 0.033(3) -0.021(3)
C9 0.050(4) 0.021(2) 0.029(2) 0.0017(19) 0.017(2) 0.011(2)
C10 0.059(4) 0.020(2) 0.033(3) -0.008(2) 0.020(3) 0.001(2)
N4 0.072(4) 0.028(2) 0.030(2) 0.0014(18) 0.024(2) 0.012(2)
C23 0.052(6) 0.066(6) 0.041(5) 0.000 0.023(4) 0.000
N1 0.101(5) 0.080(4) 0.025(2) 0.021(3) 0.030(3) 0.072(4)
N6 0.062(3) 0.048(3) 0.027(2) -0.010(2) 0.019(2) -0.035(3)
F4 0.071(3) 0.097(3) 0.061(2) 0.022(2) 0.030(2) -0.015(3)
C11 0.066(4) 0.042(3) 0.025(3) -0.003(2) 0.017(3) -0.006(3)
C8 0.044(3) 0.033(3) 0.028(2) 0.005(2) 0.015(2) 0.014(2)
F7 0.224(9) 0.022(2) 0.067(4) 0.000 0.083(5) 0.000
C13 0.068(5) 0.060(4) 0.026(3) -0.006(3) 0.019(3) -0.016(3)
C20 0.148(8) 0.028(3) 0.036(3) -0.013(2) 0.040(4) -0.032(4)
F9 0.205(6) 0.070(3) 0.042(2) -0.012(2) 0.052(3) 0.020(3)
N11 0.122(9) 0.033(4) 0.116(8) 0.000 0.088(7) 0.000
F10 0.216(7) 0.070(3) 0.073(3) 0.016(3) 0.074(4) -0.018(4)
C19 0.155(9) 0.030(3) 0.041(3) -0.009(3) 0.041(4) -0.040(4)
N7 0.132(6) 0.040(3) 0.035(3) -0.011(2) 0.038(3) -0.051(3)
C7 0.043(4) 0.062(4) 0.026(3) 0.003(3) 0.007(2) 0.014(3)
C21 0.153(8) 0.027(3) 0.043(3) -0.008(3) 0.038(4) -0.017(4)
C17 0.123(8) 0.078(5) 0.041(3) -0.015(3) 0.042(4) -0.073(5)
F2 0.113(4) 0.202(6) 0.061(3) 0.046(3) 0.036(3) 0.118(4)
C12 0.059(4) 0.039(3) 0.025(2) -0.006(2) 0.017(3) -0.017(3)
C5 0.083(6) 0.105(6) 0.024(3) 0.025(4) 0.026(3) 0.057(5)
C1 0.121(8) 0.105(6) 0.034(3) 0.022(4) 0.028(4) 0.092(6)
C15 0.078(6) 0.120(7) 0.024(3) -0.006(4) 0.023(3) -0.046(5)
C22 0.111(6) 0.035(3) 0.032(3) -0.010(2) 0.034(4) -0.013(4)
C24 0.051(6) 0.041(5) 0.065(6) 0.000 0.028(5) 0.000
F1 0.255(8) 0.070(3) 0.068(3) -0.001(2) 0.057(4) 0.085(4)
C4 0.070(5) 0.152(9) 0.040(4) 0.039(5) 0.035(4) 0.059(6)
C16 0.074(5) 0.073(4) 0.027(3) -0.006(3) 0.023(3) -0.050(4)
F5 0.172(6) 0.117(4) 0.038(2) -0.014(3) -0.002(3) -0.057(4)
C2 0.137(11) 0.166(12) 0.047(5) 0.051(7) 0.049(7) 0.125(9)
C6 0.048(4) 0.094(6) 0.035(3) 0.008(3) 0.016(3) 0.021(4)
C14 0.087(6) 0.103(6) 0.026(3) -0.009(3) 0.027(3) -0.027(5)
F6 0.150(6) 0.254(9) 0.106(4) 0.054(5) 0.017(4) -0.139(6)
C3 0.121(10) 0.233(16) 0.046(5) 0.073(8) 0.055(6) 0.134(11)
C18 0.167(9) 0.044(4) 0.041(3) -0.001(3) 0.047(5) -0.055(5)
F8 0.239(11) 0.027(3) 0.125(7) 0.000 0.028(7) 0.000

loop_
_atom_type_symbol
_atom_type_description
_atom_type_scat_dispersion_real
_atom_type_scat_dispersion_imag
_atom_type_scat_source
C C 0.0033 0.0016 'International Tables Vol C Tables 4.2.6.8 and 6.1.1.4'
H H 0.0000 0.0000 'International Tables Vol C Tables 4.2.6.8 and 6.1.1.4'
N N 0.0061 0.0033 'International Tables Vol C Tables 4.2.6.8 and 6.1.1.4'
F F 0.0171 0.0103 'International Tables Vol C Tables 4.2.6.8 and 6.1.1.4'
P P 0.1023 0.0942 'International Tables Vol C Tables 4.2.6.8 and 6.1.1.4'
Fe Fe 0.3463 0.8444 'International Tables Vol C Tables 4.2.6.8 and 6.1.1.4'

loop_
_geom_angle_atom_site_label_1
_geom_angle_atom_site_label_2
_geom_angle_atom_site_label_3
_geom_angle
_geom_angle_site_symmetry_1
_geom_angle_site_symmetry_3
N3 Fe1 N8 89.9(2) . 2_656
N3 Fe1 N7 89.2(2) . 2_656
N8 Fe1 N7 80.1(2) 2_656 2_656
N3 Fe1 N2 81.14(19) . .
N8 Fe1 N2 91.94(18) 2_656 .
N7 Fe1 N2 167.5(3) 2_656 .
N3 Fe1 N1 172.8(2) . .
N8 Fe1 N1 91.7(2) 2_656 .
N7 Fe1 N1 98.0(3) 2_656 .
N2 Fe1 N1 91.8(2) . .
N3 Fe1 N6 88.89(19) . 2_656
N8 Fe1 N6 171.4(2) 2_656 2_656
N7 Fe1 N6 91.4(2) 2_656 2_656
N2 Fe1 N6 96.29(18) . 2_656
N1 Fe1 N6 90.6(2) . 2_656
F6 P1 F2 90.2(5) . .
F6 P1 F5 94.3(3) . .
F2 P1 F5 90.7(3) . .
F6 P1 F4 179.3(4) . .
F2 P1 F4 89.6(3) . .
F5 P1 F4 86.3(3) . .
F6 P1 F3 88.8(3) . .
F2 P1 F3 91.1(3) . .
F5 P1 F3 176.4(3) . .
F4 P1 F3 90.5(2) . .
F6 P1 F1 90.5(5) . .
F2 P1 F1 178.7(4) . .
F5 P1 F1 90.3(3) . .
F4 P1 F1 89.6(3) . .
F3 P1 F1 87.8(2) . .
F7 P2 F8 180.0 . .
F7 P2 F9 89.85(19) . 2_656
F8 P2 F9 90.15(19) . 2_656
F7 P2 F9 89.84(19) . .
F8 P2 F9 90.16(19) . .
F9 P2 F9 179.7(4) 2_656 .
F7 P2 F10 90.6(2) . .
F8 P2 F10 89.4(2) . .
F9 P2 F10 88.5(3) 2_656 .
F9 P2 F10 91.5(3) . .
F7 P2 F10 90.6(2) . 2_656
F8 P2 F10 89.4(2) . 2_656
F9 P2 F10 91.5(3) 2_656 2_656
F9 P2 F10 88.6(3) . 2_656
F10 P2 F10 178.7(4) . 2_656
N4 N3 C9 109.4(5) . .
N4 N3 Fe1 135.8(3) . .
C9 N3 Fe1 114.6(4) . .
N4 N5 C10 111.7(5) . .
N4 N5 C11 119.1(4) . .
C10 N5 C11 129.1(5) . .
N9 N8 C20 110.9(5) . .
N9 N8 Fe1 134.2(4) . 2_656
C20 N8 Fe1 114.6(4) . 2_656
C8 N2 C7 119.1(5) . .
C8 N2 Fe1 116.7(4) . .
C7 N2 Fe1 124.1(4) . .
N8 N9 N10 104.9(5) . .
C21 N10 N9 112.1(5) . .
C21 N10 C22 125.5(6) . .
N9 N10 C22 122.3(5) . .
C10 C9 N3 107.7(5) . .
C10 C9 C8 139.1(5) . .
N3 C9 C8 112.8(5) . .
N5 C10 C9 104.7(5) . .
N5 C10 H10 127.7 . .
C9 C10 H10 127.7 . .
N3 N4 N5 106.5(4) . .
N11 C23 C24 180.0 . .
C1 N1 C5 117.2(8) . .
C1 N1 Fe1 119.4(7) . .
C5 N1 Fe1 123.3(4) . .
C16 N6 C12 115.5(5) . .
C16 N6 Fe1 125.9(4) . 2_656
C12 N6 Fe1 118.6(3) . 2_656
N5 C11 C22 111.4(5) . .
N5 C11 H11 109.3 . .
C22 C11 H11 109.3 . .
N5 C11 H12 109.3 . .
C22 C11 H12 109.3 . .
H11 C11 H12 108.0 . .
N2 C8 C9 114.5(5) . .
N2 C8 H9 122.8 . .
C9 C8 H9 122.8 . .
C12 C13 C14 119.2(6) . .
C12 C13 H14 120.4 . .
C14 C13 H14 120.4 . .
N8 C20 C21 106.7(5) . .
N8 C20 C19 113.2(6) . .
C21 C20 C19 140.0(7) . .
N7 C19 C20 114.1(6) . .
N7 C19 H21 122.9 . .
C20 C19 H21 122.9 . .
C19 N7 C18 119.7(6) . .
C19 N7 Fe1 117.1(4) . 2_656
C18 N7 Fe1 122.8(5) . 2_656
N2 C7 C6 108.8(5) . .
N2 C7 H7 109.9 . .
C6 C7 H7 109.9 . .
N2 C7 H8 109.9 . .
C6 C7 H8 109.9 . .
H7 C7 H8 108.3 . .
N10 C21 C20 105.3(6) . .
N10 C21 H22 127.3 . .
C20 C21 H22 127.3 . .
C16 C17 C18 112.6(6) . .
C16 C17 H18 109.1 . .
C18 C17 H18 109.1 . .
C16 C17 H17 109.1 . .
C18 C17 H17 109.1 . .
H18 C17 H17 107.8 . .
N6 C12 C13 123.3(5) . .
N6 C12 H13 118.4 . .
C13 C12 H13 118.4 . .
N1 C5 C4 119.8(8) . .
N1 C5 C6 119.5(7) . .
C4 C5 C6 120.7(9) . .
N1 C1 C2 124.6(11) . .
N1 C1 H1 117.7 . .
C2 C1 H1 117.7 . .
C14 C15 C16 118.9(6) . .
C14 C15 H16 120.5 . .
C16 C15 H16 120.5 . .
N10 C22 C11 110.3(4) . .
N10 C22 H23 109.6 . .
C11 C22 H23 109.6 . .
N10 C22 H24 109.6 . .
C11 C22 H24 109.6 . .
H23 C22 H24 108.1 . .
C23 C24 H25 109.5 . .
C23 C24 H26 109.5 . .
H25 C24 H26 109.5 . .
C23 C24 H27 109.5 . .
H25 C24 H27 109.5 . .
H26 C24 H27 109.5 . .
C3 C4 C5 119.7(11) . .
C3 C4 H4 120.1 . .
C5 C4 H4 120.1 . .
N6 C16 C15 124.3(6) . .
N6 C16 C17 117.1(6) . .
C15 C16 C17 118.5(6) . .
C3 C2 C1 117.8(11) . .
C3 C2 H2 121.1 . .
C1 C2 H2 121.1 . .
C5 C6 C7 113.8(6) . .
C5 C6 H5 108.8 . .
C7 C6 H5 108.8 . .
C5 C6 H6 108.8 . .
C7 C6 H6 108.8 . .
H5 C6 H6 107.7 . .
C15 C14 C13 118.6(6) . .
C15 C14 H15 120.7 . .
C13 C14 H15 120.7 . .
C2 C3 C4 120.7(11) . .
C2 C3 H3 119.7 . .
C4 C3 H3 119.7 . .
N7 C18 C17 108.8(7) . .
N7 C18 H19 109.9 . .
C17 C18 H19 109.9 . .
N7 C18 H20 109.9 . .
C17 C18 H20 109.9 . .
H19 C18 H20 108.3 . .

loop_
_geom_bond_atom_site_label_1
_geom_bond_atom_site_label_2
_geom_bond_distance
_geom_bond_site_symmetry_2
Fe1 N3 1.926(5) .
Fe1 N8 1.949(5) 2_656
Fe1 N7 1.952(6) 2_656
Fe1 N2 1.953(5) .
Fe1 N1 2.017(7) .
Fe1 N6 2.029(4) 2_656
P1 F6 1.526(5) .
P1 F2 1.547(5) .
P1 F5 1.566(4) .
P1 F4 1.569(4) .
P1 F3 1.575(4) .
P1 F1 1.581(5) .
P2 F7 1.573(5) .
P2 F8 1.590(7) .
P2 F9 1.595(4) 2_656
P2 F9 1.595(4) .
P2 F10 1.600(7) .
P2 F10 1.600(7) 2_656
N3 N4 1.297(7) .
N3 C9 1.391(6) .
N5 N4 1.347(6) .
N5 C10 1.353(6) .
N5 C11 1.456(7) .
N8 N9 1.323(6) .
N8 C20 1.361(8) .
N8 Fe1 1.949(5) 2_656
N2 C8 1.293(7) .
N2 C7 1.464(8) .
N9 N10 1.344(7) .
N10 C21 1.342(8) .
N10 C22 1.475(7) .
C9 C10 1.354(8) .
C9 C8 1.445(8) .
C10 H10 0.9500 .
C23 N11 1.096(12) .
C23 C24 1.464(13) .
N1 C1 1.349(8) .
N1 C5 1.390(11) .
N6 C16 1.336(6) .
N6 C12 1.352(7) .
N6 Fe1 2.029(4) 2_656
C11 C22 1.522(8) .
C11 H11 0.9900 .
C11 H12 0.9900 .
C8 H9 0.9500 .
C13 C12 1.357(7) .
C13 C14 1.388(9) .
C13 H14 0.9500 .
C20 C21 1.368(9) .
C20 C19 1.447(8) .
C19 N7 1.284(9) .
C19 H21 0.9500 .
N7 C18 1.477(7) .
N7 Fe1 1.952(6) 2_656
C7 C6 1.524(8) .
C7 H7 0.9900 .
C7 H8 0.9900 .
C21 H22 0.9500 .
C17 C16 1.513(9) .
C17 C18 1.522(12) .
C17 H18 0.9900 .
C17 H17 0.9900 .
C12 H13 0.9500 .
C5 C4 1.404(10) .
C5 C6 1.469(10) .
C1 C2 1.392(13) .
C1 H1 0.9500 .
C15 C14 1.344(10) .
C15 C16 1.372(9) .
C15 H16 0.9500 .
C22 H23 0.9900 .
C22 H24 0.9900 .
C24 H25 0.9800 .
C24 H26 0.9800 .
C24 H27 0.9800 .
C4 C3 1.393(14) .
C4 H4 0.9500 .
C2 C3 1.345(18) .
C2 H2 0.9500 .
C6 H5 0.9900 .
C6 H6 0.9900 .
C14 H15 0.9500 .
C3 H3 0.9500 .
C18 H19 0.9900 .
C18 H20 0.9900 .

loop_
_geom_torsion_atom_site_label_1
_geom_torsion_atom_site_label_2
_geom_torsion_atom_site_label_3
_geom_torsion_atom_site_label_4
_geom_torsion
_geom_torsion_site_symmetry_1
_geom_torsion_site_symmetry_4
C20 N8 N9 N10 0.4(8) . .
Fe1 N8 N9 N10 -173.6(5) 2_656 .
N8 N9 N10 C21 -0.9(8) . .
N8 N9 N10 C22 -178.4(6) . .
N4 N3 C9 C10 0.6(6) . .
Fe1 N3 C9 C10 -175.7(3) . .
N4 N3 C9 C8 174.7(4) . .
Fe1 N3 C9 C8 -1.6(5) . .
N4 N5 C10 C9 0.7(6) . .
C11 N5 C10 C9 176.4(5) . .
N3 C9 C10 N5 -0.8(6) . .
C8 C9 C10 N5 -172.5(6) . .
C9 N3 N4 N5 -0.2(5) . .
Fe1 N3 N4 N5 175.1(4) . .
C10 N5 N4 N3 -0.3(6) . .
C11 N5 N4 N3 -176.5(4) . .
N4 N5 C11 C22 -50.7(7) . .
C10 N5 C11 C22 133.9(6) . .
C7 N2 C8 C9 -177.2(4) . .
Fe1 N2 C8 C9 5.3(6) . .
C10 C9 C8 N2 169.1(6) . .
N3 C9 C8 N2 -2.3(6) . .
N9 N8 C20 C21 0.2(9) . .
Fe1 N8 C20 C21 175.5(5) 2_656 .
N9 N8 C20 C19 178.3(6) . .
Fe1 N8 C20 C19 -6.4(9) 2_656 .
N8 C20 C19 N7 -0.1(11) . .
C21 C20 C19 N7 177.0(11) . .
C20 C19 N7 C18 179.7(7) . .
C20 C19 N7 Fe1 6.7(9) . 2_656
C8 N2 C7 C6 139.6(5) . .
Fe1 N2 C7 C6 -43.1(6) . .
N9 N10 C21 C20 1.0(9) . .
C22 N10 C21 C20 178.5(7) . .
N8 C20 C21 N10 -0.7(9) . .
C19 C20 C21 N10 -178.0(10) . .
C16 N6 C12 C13 0.7(10) . .
Fe1 N6 C12 C13 -177.9(5) 2_656 .
C14 C13 C12 N6 2.3(11) . .
C1 N1 C5 C4 -4.6(8) . .
Fe1 N1 C5 C4 172.2(4) . .
C1 N1 C5 C6 173.3(5) . .
Fe1 N1 C5 C6 -9.9(7) . .
C5 N1 C1 C2 4.4(9) . .
Fe1 N1 C1 C2 -172.5(6) . .
C21 N10 C22 C11 147.6(7) . .
N9 N10 C22 C11 -35.2(9) . .
N5 C11 C22 N10 -58.9(8) . .
N1 C5 C4 C3 1.0(9) . .
C6 C5 C4 C3 -176.9(6) . .
C12 N6 C16 C15 -3.5(11) . .
Fe1 N6 C16 C15 175.0(6) 2_656 .
C12 N6 C16 C17 172.3(6) . .
Fe1 N6 C16 C17 -9.2(10) 2_656 .
C14 C15 C16 N6 3.2(13) . .
C14 C15 C16 C17 -172.6(8) . .
C18 C17 C16 N6 -47.8(9) . .
C18 C17 C16 C15 128.3(7) . .
N1 C1 C2 C3 -0.2(13) . .
N1 C5 C6 C7 -45.2(8) . .
C4 C5 C6 C7 132.7(6) . .
N2 C7 C6 C5 72.1(7) . .
C16 C15 C14 C13 0.1(13) . .
C12 C13 C14 C15 -2.6(12) . .
C1 C2 C3 C4 -3.8(15) . .
C5 C4 C3 C2 3.4(13) . .
C19 N7 C18 C17 144.3(7) . .
Fe1 N7 C18 C17 -43.1(8) 2_656 .
C16 C17 C18 N7 74.6(7) . .

loop_
_platon_squeeze_void_nr
_platon_squeeze_void_average_x
_platon_squeeze_void_average_y
_platon_squeeze_void_average_z
_platon_squeeze_void_volume
_platon_squeeze_void_count_electrons
_platon_squeeze_void_content
1 0.220 1.000 0.041 330 118 ' '
2 0.280 0.500 0.036 330 118 ' '
3 0.720 0.500 0.041 330 118 ' '
4 0.780 1.000 0.036 330 118 ' '
5 0.000 0.208 0.250 9 0 ' '
6 0.500 0.708 0.250 9 0 ' '
7 0.000 0.792 0.750 8 0 ' '
8 0.500 0.292 0.750 8 0 ' '
